data_7108399
loop_
_publ_author_name
'Ryo Shintani'
'Tomoaki Ito'
'Midori Nagamoto'
'Haruka Otomo'
'Tamio Hayashi'

_publ_section_title
;
 Palladium-catalyzed asymmetric synthesis of 2-pyrrolidinones with a
 quaternary carbon stereocenter
;
_journal_name_full Chem.Commun.
_journal_page_first 9936
_journal_paper_doi 10.1039/c2cc35259a
_journal_volume 48
_journal_year 2012
_chemical_absolute_configuration 'CHOOSE rm ad rmad syn or unk'
_chemical_formula_moiety 'C19 H24 Cl N O3 '
_chemical_formula_sum 'C19 H24 Cl N O3'
_chemical_formula_weight 349.86
_space_group_IT_number 4
_symmetry_cell_setting monoclinic
_symmetry_Int_Tables_number 4
_symmetry_space_group_name_Hall 'P 2yb'
_symmetry_space_group_name_H-M 'P 1 21 1'
_cell_angle_alpha 90.0000
_cell_angle_beta 104.9876(14)
_cell_angle_gamma 90.0000
_cell_formula_units_Z 2
_cell_length_a 8.71555(18)
_cell_length_b 8.71796(19)
_cell_length_c 12.4456(3)
_cell_measurement_reflns_used 9073
_cell_measurement_temperature 93.1
_cell_measurement_theta_max 68.2
_cell_measurement_theta_min 3.7
_cell_volume 913.47(4)
_computing_cell_refinement PROCESS-AUTO
_computing_data_collection PROCESS-AUTO
_computing_data_reduction CrystalStructure
_computing_publication_material 'CrystalStructure 3.8'
_computing_structure_refinement SHELXL
_computing_structure_solution SIR92
_diffrn_ambient_temperature 93(1)
_diffrn_detector_area_resol_mean 10.00
_diffrn_measured_fraction_theta_full 0.991
_diffrn_measured_fraction_theta_max 0.991
_diffrn_measurement_device_type 'Rigaku RAXIS-RAPID'
_diffrn_measurement_method \w
_diffrn_radiation_type 'Cu K\a'
_diffrn_radiation_wavelength 1.54187
_diffrn_reflns_av_R_equivalents 0.057
_diffrn_reflns_limit_h_max 10
_diffrn_reflns_limit_h_min -10
_diffrn_reflns_limit_k_max 10
_diffrn_reflns_limit_k_min -10
_diffrn_reflns_limit_l_max 14
_diffrn_reflns_limit_l_min -14
_diffrn_reflns_number 9740
_diffrn_reflns_theta_full 68.22
_diffrn_reflns_theta_max 68.22
_exptl_absorpt_coefficient_mu 1.982
_exptl_absorpt_correction_T_max 0.673
_exptl_absorpt_correction_T_min 0.564
_exptl_absorpt_correction_type multi-scan
_exptl_absorpt_process_details
;
Higashi, T. (1995). Program for Absorption Correction.
Rigaku Corporation, Tokyo, Japan.
;
_exptl_crystal_colour colorless
_exptl_crystal_density_diffrn 1.272
_exptl_crystal_density_method 'not measured'
_exptl_crystal_description prism
_exptl_crystal_F_000 372.00
_exptl_crystal_size_max 0.50
_exptl_crystal_size_mid 0.40
_exptl_crystal_size_min 0.20
_refine_diff_density_max 0.19
_refine_diff_density_min -0.25
_refine_ls_abs_structure_details 'Flack, H. D. (1983), Acta Cryst. A39, 876-881. 1446 Friedel Pairs'
_refine_ls_abs_structure_Flack 0.040(15)
_refine_ls_extinction_method none
_refine_ls_goodness_of_fit_ref 1.036
_refine_ls_hydrogen_treatment refall
_refine_ls_number_parameters 219
_refine_ls_number_reflns 3224
_refine_ls_R_factor_gt 0.0404
_refine_ls_shift/su_max 0.0040
_refine_ls_structure_factor_coef Fsqd
_refine_ls_weighting_details 'w = 1/[\s^2^(Fo^2^)+(0.0535P)^2^+0.0256P] where P=(Fo^2^+2Fc^2^)/3'
_refine_ls_weighting_scheme calc
_refine_ls_wR_factor_ref 0.1020
_reflns_number_gt 2892
_reflns_number_total 3224
_reflns_threshold_expression F^2^>2.0\s(F^2^)
_cod_data_source_file c2cc35259a.txt
_cod_data_source_block '_20623yuki'
_cod_original_cell_volume 913.47(3)
_cod_original_formula_sum 'C19 H24 Cl N O3 '
_cod_database_code 7108399

loop_
_symmetry_equiv_pos_site_id
_symmetry_equiv_pos_as_xyz
1 +X,+Y,+Z
2 -X,1/2+Y,-Z

loop_
_atom_site_label
_atom_site_type_symbol
_atom_site_fract_x
_atom_site_fract_y
_atom_site_fract_z
_atom_site_U_iso_or_equiv
_atom_site_adp_type
_atom_site_occupancy
_atom_site_symmetry_multiplicity
_atom_site_calc_flag
_atom_site_refinement_flags
Cl(1) Cl -1.25860(8) 0.24094(9) -0.15069(6) 0.0483(2) Uani 1.00 1 d .
O(2) O -0.73991(17) -0.21445(17) -0.21510(12) 0.0244(3) Uani 1.00 1 d .
O(3) O -1.07046(18) -0.21880(18) -0.14905(13) 0.0253(3) Uani 1.00 1 d .
O(1) O -0.8167(2) -0.3136(2) -0.38844(15) 0.0383(4) Uani 1.00 1 d .
N(1) N -0.9832(2) 0.0227(2) -0.17451(16) 0.0225(4) Uani 1.00 1 d .
C(5) C -0.9969(2) -0.1507(2) -0.32236(18) 0.0213(5) Uani 1.00 1 d .
C(9) C -1.1369(2) -0.2396(2) -0.39408(18) 0.0216(4) Uani 1.00 1 d .
C(6) C -1.0221(2) -0.1241(2) -0.20511(18) 0.0212(4) Uani 1.00 1 d .
C(13) C -1.2880(3) -0.4752(3) -0.4218(2) 0.0335(6) Uani 1.00 1 d .
C(4) C -0.9718(2) 0.0150(2) -0.35964(19) 0.0255(5) Uani 1.00 1 d .
C(3) C -0.9143(2) 0.1025(2) -0.25171(19) 0.0235(5) Uani 1.00 1 d .
C(18) C -0.4906(2) -0.1924(3) -0.2717(2) 0.0317(5) Uani 1.00 1 d .
C(11) C -1.3777(2) -0.2612(3) -0.54135(19) 0.0309(5) Uani 1.00 1 d .
C(10) C -1.2466(2) -0.1760(2) -0.48495(19) 0.0250(5) Uani 1.00 1 d .
C(8) C -1.1540(3) 0.0999(2) -0.0532(2) 0.0310(5) Uani 1.00 1 d .
C(2) C -0.8957(3) 0.2743(2) -0.2495(2) 0.0334(6) Uani 1.00 1 d .
C(12) C -1.4001(2) -0.4093(3) -0.5099(2) 0.0336(6) Uani 1.00 1 d .
C(16) C -0.5721(2) -0.2683(3) -0.19196(19) 0.0271(5) Uani 1.00 1 d .
C(15) C -0.8417(2) -0.2389(2) -0.31377(19) 0.0240(5) Uani 1.00 1 d .
C(7) C -0.9864(3) 0.0770(2) -0.0643(2) 0.0277(5) Uani 1.00 1 d .
C(1) C -0.7511(2) 0.1717(2) -0.2133(2) 0.0306(5) Uani 1.00 1 d .
C(14) C -1.1594(2) -0.3909(2) -0.3645(2) 0.0277(5) Uani 1.00 1 d .
C(19) C -0.5026(3) -0.2083(3) -0.0751(2) 0.0381(6) Uani 1.00 1 d .
C(17) C -0.5667(3) -0.4417(3) -0.1958(2) 0.0433(7) Uani 1.00 1 d .
H(6) H -0.8915 0.0173 -0.4032 0.031 Uiso 1.00 1 c R
H(7) H -0.9343 0.1845 -0.0526 0.033 Uiso 1.00 1 c R
H(8) H -0.9373 0.0035 -0.0126 0.032 Uiso 1.00 1 c R
H(9) H -1.2180 0.0115 -0.0538 0.039 Uiso 1.00 1 c R
H(10) H -1.1500 0.1395 0.0252 0.039 Uiso 1.00 1 c R
H(12) H -1.4503 -0.2126 -0.6077 0.037 Uiso 1.00 1 c R
H(13) H -1.4914 -0.4702 -0.5493 0.041 Uiso 1.00 1 c R
H(14) H -1.2986 -0.5864 -0.3986 0.039 Uiso 1.00 1 c R
H(15) H -1.0847 -0.4449 -0.3047 0.033 Uiso 1.00 1 c R
H(19) H -0.5474 -0.2180 -0.3483 0.038 Uiso 1.00 1 c R
H(16) H -0.6423 -0.4843 -0.1577 0.052 Uiso 1.00 1 c R
H(17) H -0.4593 -0.4770 -0.1588 0.052 Uiso 1.00 1 c R
H(18) H -0.5950 -0.4759 -0.2735 0.052 Uiso 1.00 1 c R
H(1) H -0.6797 0.1633 -0.2634 0.037 Uiso 1.00 1 c R
H(2) H -0.6971 0.1668 -0.1330 0.037 Uiso 1.00 1 c R
H(3) H -0.9299 0.3319 -0.1911 0.040 Uiso 1.00 1 c R
H(4) H -0.9125 0.3283 -0.3216 0.040 Uiso 1.00 1 c R
H(22) H -0.3866 -0.2047 -0.0598 0.046 Uiso 1.00 1 c R
H(23) H -0.5329 -0.2764 -0.0214 0.046 Uiso 1.00 1 c R
H(24) H -0.5434 -0.1049 -0.0686 0.046 Uiso 1.00 1 c R
H(5) H -1.0725 0.0586 -0.4053 0.031 Uiso 1.00 1 c R
H(11) H -1.2319 -0.0745 -0.5083 0.030 Uiso 1.00 1 c R
H(20) H -0.3808 -0.2291 -0.2567 0.038 Uiso 1.00 1 c R
H(21) H -0.4908 -0.0809 -0.2617 0.038 Uiso 1.00 1 c R

loop_
_atom_site_aniso_label
_atom_site_aniso_U_11
_atom_site_aniso_U_22
_atom_site_aniso_U_33
_atom_site_aniso_U_12
_atom_site_aniso_U_13
_atom_site_aniso_U_23
Cl(1) 0.0432(3) 0.0528(4) 0.0500(4) 0.0188(3) 0.0140(3) -0.0002(3)
O(2) 0.0205(8) 0.0276(8) 0.0251(8) 0.0020(6) 0.0058(6) -0.0018(6)
O(3) 0.0295(8) 0.0232(8) 0.0248(8) -0.0018(6) 0.0098(6) 0.0024(6)
O(1) 0.0298(9) 0.0494(11) 0.0344(10) 0.0071(8) 0.0058(7) -0.0184(9)
N(1) 0.0256(9) 0.0198(9) 0.0238(10) 0.0004(7) 0.0095(7) -0.0028(7)
C(5) 0.0244(11) 0.0186(11) 0.0214(11) -0.0006(9) 0.0069(9) -0.0006(8)
C(9) 0.0228(10) 0.0219(12) 0.0227(11) 0.0003(9) 0.0108(8) -0.0061(9)
C(6) 0.0172(10) 0.0229(11) 0.0230(11) 0.0021(9) 0.0041(9) -0.0000(9)
C(13) 0.0364(14) 0.0297(13) 0.0389(15) -0.0064(11) 0.0177(11) -0.0086(12)
C(4) 0.0303(12) 0.0214(11) 0.0250(12) -0.0011(9) 0.0079(9) 0.0002(10)
C(3) 0.0249(12) 0.0207(12) 0.0261(12) -0.0008(9) 0.0089(9) 0.0003(10)
C(18) 0.0271(12) 0.0385(14) 0.0309(13) 0.0035(10) 0.0101(10) 0.0028(11)
C(11) 0.0258(11) 0.0442(14) 0.0240(12) 0.0055(12) 0.0086(9) -0.0060(12)
C(10) 0.0265(12) 0.0254(13) 0.0244(12) 0.0050(9) 0.0090(9) -0.0023(9)
C(8) 0.0342(13) 0.0315(14) 0.0304(13) -0.0003(11) 0.0136(10) -0.0048(11)
C(2) 0.0453(14) 0.0197(13) 0.0409(14) -0.0032(10) 0.0218(12) -0.0032(11)
C(12) 0.0273(13) 0.0408(15) 0.0357(14) -0.0104(11) 0.0136(11) -0.0162(12)
C(16) 0.0207(11) 0.0294(12) 0.0315(12) 0.0073(10) 0.0071(9) 0.0035(10)
C(15) 0.0252(11) 0.0218(12) 0.0260(11) -0.0012(9) 0.0081(9) -0.0027(10)
C(7) 0.0327(13) 0.0277(12) 0.0239(12) 0.0017(10) 0.0095(10) -0.0046(10)
C(1) 0.0332(13) 0.0271(12) 0.0327(13) -0.0098(10) 0.0103(11) -0.0069(10)
C(14) 0.0320(12) 0.0233(12) 0.0298(13) 0.0030(9) 0.0115(10) -0.0005(10)
C(19) 0.0253(12) 0.0587(17) 0.0293(13) 0.0006(11) 0.0052(10) 0.0063(13)
C(17) 0.0331(14) 0.0293(15) 0.066(2) 0.0078(11) 0.0109(14) 0.0100(13)

loop_
_atom_type_symbol
_atom_type_description
_atom_type_scat_dispersion_real
_atom_type_scat_dispersion_imag
_atom_type_scat_source
C C 0.018 0.009
;
International Tables for Crystallography
(1992, Vol. C, Tables 4.2.6.8 and 6.1.1.4)
;
H H 0.000 0.000
;
International Tables for Crystallography
(1992, Vol. C, Table 6.1.1.4)
;
Cl Cl 0.364 0.702
;
International Tables for Crystallography
(1992, Vol. C, Tables 4.2.6.8 and 6.1.1.4)
;
N N 0.031 0.018
;
International Tables for Crystallography
(1992, Vol. C, Tables 4.2.6.8 and 6.1.1.4)
;
O O 0.049 0.032
;
International Tables for Crystallography
(1992, Vol. C, Tables 4.2.6.8 and 6.1.1.4)
;

loop_
_geom_angle_atom_site_label_1
_geom_angle_atom_site_label_2
_geom_angle_atom_site_label_3
_geom_angle
_geom_angle_publ_flag
C(16) O(2) C(15) 120.88(18) yes
C(6) N(1) C(3) 112.78(19) yes
C(6) N(1) C(7) 120.5(2) yes
C(3) N(1) C(7) 125.75(18) yes
C(9) C(5) C(6) 109.91(18) yes
C(9) C(5) C(4) 116.89(16) yes
C(9) C(5) C(15) 110.09(17) yes
C(6) C(5) C(4) 102.02(17) yes
C(6) C(5) C(15) 110.27(16) yes
C(4) C(5) C(15) 107.32(19) yes
C(5) C(9) C(10) 123.37(19) yes
C(5) C(9) C(14) 118.14(17) yes
C(10) C(9) C(14) 118.45(19) yes
O(3) C(6) N(1) 125.1(2) yes
O(3) C(6) C(5) 126.18(19) yes
N(1) C(6) C(5) 108.69(19) yes
C(12) C(13) C(14) 120.1(2) yes
C(5) C(4) C(3) 104.13(18) yes
N(1) C(3) C(4) 104.45(18) yes
N(1) C(3) C(2) 122.1(2) yes
N(1) C(3) C(1) 120.40(18) yes
C(4) C(3) C(2) 121.8(2) yes
C(4) C(3) C(1) 123.6(2) yes
C(2) C(3) C(1) 60.46(15) yes
C(10) C(11) C(12) 121.0(2) yes
C(9) C(10) C(11) 119.9(2) yes
Cl(1) C(8) C(7) 111.14(18) yes
C(3) C(2) C(1) 59.74(15) yes
C(13) C(12) C(11) 119.3(2) yes
O(2) C(16) C(18) 109.81(18) yes
O(2) C(16) C(19) 101.84(19) yes
O(2) C(16) C(17) 110.19(18) yes
C(18) C(16) C(19) 109.8(2) yes
C(18) C(16) C(17) 113.1(2) yes
C(19) C(16) C(17) 111.5(2) yes
O(2) C(15) O(1) 126.1(2) yes
O(2) C(15) C(5) 110.39(19) yes
O(1) C(15) C(5) 123.42(18) yes
N(1) C(7) C(8) 112.45(18) yes
C(3) C(1) C(2) 59.80(15) yes
C(9) C(14) C(13) 121.3(2) yes
C(12) C(13) H(14) 121.1 no
C(14) C(13) H(14) 118.8 no
C(5) C(4) H(6) 110.9 no
C(5) C(4) H(5) 110.9 no
C(3) C(4) H(6) 110.9 no
C(3) C(4) H(5) 110.9 no
H(6) C(4) H(5) 108.9 no
C(16) C(18) H(19) 109.5 no
C(16) C(18) H(20) 109.5 no
C(16) C(18) H(21) 109.5 no
H(19) C(18) H(20) 109.5 no
H(19) C(18) H(21) 109.5 no
H(20) C(18) H(21) 109.5 no
C(10) C(11) H(12) 117.0 no
C(12) C(11) H(12) 121.9 no
C(9) C(10) H(11) 120.1 no
C(11) C(10) H(11) 120.1 no
Cl(1) C(8) H(9) 110.8 no
Cl(1) C(8) H(10) 107.3 no
C(7) C(8) H(9) 118.1 no
C(7) C(8) H(10) 109.5 no
H(9) C(8) H(10) 98.9 no
C(3) C(2) H(3) 117.8 no
C(3) C(2) H(4) 117.8 no
C(1) C(2) H(3) 117.8 no
C(1) C(2) H(4) 117.8 no
H(3) C(2) H(4) 114.9 no
C(13) C(12) H(13) 119.1 no
C(11) C(12) H(13) 121.6 no
N(1) C(7) H(7) 108.2 no
N(1) C(7) H(8) 108.1 no
C(8) C(7) H(7) 105.4 no
C(8) C(7) H(8) 108.0 no
H(7) C(7) H(8) 114.7 no
C(3) C(1) H(1) 117.8 no
C(3) C(1) H(2) 117.8 no
C(2) C(1) H(1) 117.8 no
C(2) C(1) H(2) 117.8 no
H(1) C(1) H(2) 114.9 no
C(9) C(14) H(15) 123.1 no
C(13) C(14) H(15) 115.6 no
C(16) C(19) H(22) 109.5 no
C(16) C(19) H(23) 109.5 no
C(16) C(19) H(24) 109.5 no
H(22) C(19) H(23) 109.5 no
H(22) C(19) H(24) 109.5 no
H(23) C(19) H(24) 109.5 no
C(16) C(17) H(16) 109.5 no
C(16) C(17) H(17) 109.5 no
C(16) C(17) H(18) 109.5 no
H(16) C(17) H(17) 109.5 no
H(16) C(17) H(18) 109.5 no
H(17) C(17) H(18) 109.5 no

loop_
_geom_bond_atom_site_label_1
_geom_bond_atom_site_label_2
_geom_bond_distance
_geom_bond_publ_flag
Cl(1) C(8) 1.801(2) yes
O(2) C(16) 1.491(2) yes
O(2) C(15) 1.333(2) yes
O(3) C(6) 1.224(2) yes
O(1) C(15) 1.200(3) yes
N(1) C(6) 1.353(2) yes
N(1) C(3) 1.438(3) yes
N(1) C(7) 1.458(3) yes
C(5) C(9) 1.525(2) yes
C(5) C(6) 1.548(3) yes
C(5) C(4) 1.550(3) yes
C(5) C(15) 1.535(3) yes
C(9) C(10) 1.394(2) yes
C(9) C(14) 1.397(3) yes
C(13) C(12) 1.390(3) yes
C(13) C(14) 1.375(3) yes
C(4) C(3) 1.513(3) yes
C(3) C(2) 1.506(3) yes
C(3) C(1) 1.505(3) yes
C(18) C(16) 1.515(3) yes
C(11) C(10) 1.391(3) yes
C(11) C(12) 1.378(4) yes
C(8) C(7) 1.515(3) yes
C(2) C(1) 1.516(3) yes
C(16) C(19) 1.517(3) yes
C(16) C(17) 1.514(3) yes
C(13) H(14) 1.023 no
C(4) H(6) 0.990 no
C(4) H(5) 0.990 no
C(18) H(19) 0.980 no
C(18) H(20) 0.980 no
C(18) H(21) 0.980 no
C(11) H(12) 0.995 no
C(10) H(11) 0.950 no
C(8) H(9) 0.950 no
C(8) H(10) 1.028 no
C(2) H(3) 0.990 no
C(2) H(4) 0.990 no
C(12) H(13) 0.976 no
C(7) H(7) 1.035 no
C(7) H(8) 0.931 no
C(1) H(1) 0.990 no
C(1) H(2) 0.990 no
C(14) H(15) 0.974 no
C(19) H(22) 0.980 no
C(19) H(23) 0.980 no
C(19) H(24) 0.980 no
C(17) H(16) 0.980 no
C(17) H(17) 0.980 no
C(17) H(18) 0.980 no

loop_
_geom_contact_atom_site_label_1
_geom_contact_atom_site_label_2
_geom_contact_distance
_geom_contact_site_symmetry_2
O(3) C(18) 3.591(2) 1_455
O(3) C(8) 3.181(2) 2_345
O(3) C(7) 3.128(2) 2_345
O(1) C(4) 3.532(2) 2_344
C(4) O(1) 3.532(2) 2_354
C(18) O(3) 3.591(2) 1_655
C(11) C(1) 3.563(3) 2_344
C(8) O(3) 3.181(2) 2_355
C(7) O(3) 3.128(2) 2_355
C(1) C(11) 3.563(3) 2_354
Cl(1) H(8) 3.239 2_355
Cl(1) H(12) 3.420 2_254
Cl(1) H(14) 3.369 1_565
Cl(1) H(17) 3.004 1_465
Cl(1) H(23) 3.151 2_355
Cl(1) H(21) 3.525 1_455
O(2) H(10) 3.050 2_345
O(3) H(7) 2.637 2_345
O(3) H(8) 3.137 2_345
O(3) H(10) 2.462 2_345
O(3) H(22) 3.228 1_455
O(3) H(20) 2.691 1_455
O(1) H(6) 3.458 2_344
O(1) H(4) 3.391 1_545
O(1) H(5) 2.735 2_344
O(1) H(11) 2.699 2_344
C(9) H(6) 3.353 2_344
C(9) H(20) 3.054 1_455
C(6) H(10) 3.126 2_345
C(6) H(20) 3.160 1_455
C(13) H(6) 2.993 2_344
C(13) H(12) 3.171 2_244
C(13) H(19) 3.470 1_455
C(13) H(19) 3.550 2_344
C(13) H(20) 3.215 1_455
C(18) H(9) 3.582 1_655
C(18) H(13) 2.925 2_354
C(11) H(6) 3.248 2_344
C(11) H(13) 3.111 2_254
C(11) H(14) 3.122 2_254
C(11) H(19) 3.152 1_455
C(11) H(18) 3.357 2_354
C(11) H(1) 2.687 2_344
C(11) H(4) 3.486 2_344
C(11) H(20) 3.560 1_455
C(10) H(6) 3.377 2_344
C(10) H(13) 3.020 2_254
C(10) H(19) 3.493 1_455
C(10) H(18) 3.441 2_354
C(10) H(1) 3.339 2_344
C(10) H(4) 3.074 2_344
C(10) H(20) 3.371 1_455
C(8) H(22) 3.329 1_455
C(8) H(23) 3.284 2_355
C(2) H(15) 2.931 1_565
C(2) H(16) 3.050 1_565
C(2) H(18) 3.479 1_565
C(12) H(6) 3.075 2_344
C(12) H(12) 3.438 2_244
C(12) H(19) 3.132 1_455
C(12) H(19) 3.185 2_344
C(12) H(1) 3.140 2_344
C(12) H(11) 3.576 2_244
C(12) H(20) 3.486 1_455
C(12) H(21) 3.134 2_344
C(1) H(12) 3.328 2_354
C(1) H(16) 3.167 1_565
C(1) H(18) 3.518 1_565
C(1) H(22) 3.471 2_455
C(1) H(23) 3.336 2_455
C(14) H(6) 3.140 2_344
C(14) H(3) 3.502 1_545
C(14) H(4) 3.211 1_545
C(14) H(20) 2.975 1_455
C(19) H(9) 3.092 1_655
C(19) H(10) 3.505 2_345
C(19) H(16) 3.451 2_455
C(19) H(2) 2.931 2_445
C(17) H(12) 3.431 2_344
C(17) H(24) 3.484 2_445
H(6) O(1) 3.458 2_354
H(6) C(9) 3.353 2_354
H(6) C(13) 2.993 2_354
H(6) C(11) 3.248 2_354
H(6) C(10) 3.377 2_354
H(6) C(12) 3.075 2_354
H(6) C(14) 3.140 2_354
H(6) H(13) 3.538 2_354
H(6) H(14) 3.429 2_354
H(7) O(3) 2.637 2_355
H(7) H(8) 3.180 2_355
H(7) H(9) 3.276 2_355
H(7) H(22) 2.947 2_455
H(8) Cl(1) 3.239 2_345
H(8) O(3) 3.137 2_355
H(8) H(7) 3.180 2_345
H(8) H(10) 3.276 2_345
H(8) H(17) 3.565 2_455
H(8) H(3) 3.395 2_345
H(9) C(18) 3.582 1_455
H(9) C(19) 3.092 1_455
H(9) H(7) 3.276 2_345
H(9) H(16) 3.173 2_355
H(9) H(3) 3.372 2_345
H(9) H(22) 2.380 1_455
H(9) H(23) 3.172 2_355
H(9) H(24) 2.973 1_455
H(9) H(20) 3.308 1_455
H(9) H(21) 3.133 1_455
H(10) O(2) 3.050 2_355
H(10) O(3) 2.462 2_355
H(10) C(6) 3.126 2_355
H(10) C(19) 3.505 2_355
H(10) H(8) 3.276 2_355
H(10) H(16) 2.950 2_355
H(10) H(3) 3.346 2_345
H(10) H(23) 2.848 2_355
H(12) Cl(1) 3.420 2_244
H(12) C(13) 3.171 2_254
H(12) C(12) 3.438 2_254
H(12) C(1) 3.328 2_344
H(12) C(17) 3.431 2_354
H(12) H(13) 3.009 2_254
H(12) H(14) 2.469 2_254
H(12) H(19) 3.542 1_455
H(12) H(17) 3.478 2_354
H(12) H(18) 2.628 2_354
H(12) H(1) 2.443 2_344
H(12) H(4) 3.513 2_344
H(12) H(21) 3.575 2_344
H(13) C(18) 2.925 2_344
H(13) C(11) 3.111 2_244
H(13) C(10) 3.020 2_244
H(13) H(6) 3.538 2_344
H(13) H(12) 3.009 2_244
H(13) H(19) 3.458 1_455
H(13) H(19) 2.575 2_344
H(13) H(1) 3.288 2_344
H(13) H(11) 2.838 2_244
H(13) H(20) 3.282 2_344
H(13) H(21) 2.510 2_344
H(14) Cl(1) 3.369 1_545
H(14) C(11) 3.122 2_244
H(14) H(6) 3.429 2_344
H(14) H(12) 2.469 2_244
H(14) H(19) 3.294 2_344
H(14) H(18) 3.479 1_455
H(14) H(4) 3.336 1_545
H(15) C(2) 2.931 1_545
H(15) H(3) 2.573 1_545
H(15) H(4) 2.523 1_545
H(15) H(20) 3.370 1_455
H(19) C(13) 3.470 1_655
H(19) C(13) 3.550 2_354
H(19) C(11) 3.152 1_655
H(19) C(10) 3.493 1_655
H(19) C(12) 3.132 1_655
H(19) C(12) 3.185 2_354
H(19) H(12) 3.542 1_655
H(19) H(13) 3.458 1_655
H(19) H(13) 2.575 2_354
H(19) H(14) 3.294 2_354
H(16) C(2) 3.050 1_545
H(16) C(1) 3.167 1_545
H(16) C(19) 3.451 2_445
H(16) H(9) 3.173 2_345
H(16) H(10) 2.950 2_345
H(16) H(1) 3.325 1_545
H(16) H(2) 3.106 1_545
H(16) H(3) 2.912 1_545
H(16) H(4) 3.145 1_545
H(16) H(22) 3.275 2_445
H(16) H(23) 3.468 2_445
H(16) H(24) 3.049 2_445
H(17) Cl(1) 3.004 1_645
H(17) H(8) 3.565 2_445
H(17) H(12) 3.478 2_344
H(17) H(23) 3.454 2_445
H(17) H(24) 3.036 2_445
H(18) C(11) 3.357 2_344
H(18) C(10) 3.441 2_344
H(18) C(2) 3.479 1_545
H(18) C(1) 3.518 1_545
H(18) H(12) 2.628 2_344
H(18) H(14) 3.479 1_655
H(18) H(1) 3.241 1_545
H(18) H(4) 3.174 1_545
H(18) H(11) 2.876 2_344
H(1) C(11) 2.687 2_354
H(1) C(10) 3.339 2_354
H(1) C(12) 3.140 2_354
H(1) H(12) 2.443 2_354
H(1) H(13) 3.288 2_354
H(1) H(16) 3.325 1_565
H(1) H(18) 3.241 1_565
H(1) H(23) 3.589 2_455
H(1) H(11) 3.572 2_354
H(2) C(19) 2.931 2_455
H(2) H(16) 3.106 1_565
H(2) H(22) 2.576 2_455
H(2) H(23) 2.442 2_455
H(2) H(24) 3.454 2_455
H(3) C(14) 3.502 1_565
H(3) H(8) 3.395 2_355
H(3) H(9) 3.372 2_355
H(3) H(10) 3.346 2_355
H(3) H(15) 2.573 1_565
H(3) H(16) 2.912 1_565
H(4) O(1) 3.391 1_565
H(4) C(11) 3.486 2_354
H(4) C(10) 3.074 2_354
H(4) C(14) 3.211 1_565
H(4) H(12) 3.513 2_354
H(4) H(14) 3.336 1_565
H(4) H(15) 2.523 1_565
H(4) H(16) 3.145 1_565
H(4) H(18) 3.174 1_565
H(4) H(11) 2.857 2_354
H(22) O(3) 3.228 1_655
H(22) C(8) 3.329 1_655
H(22) C(1) 3.471 2_445
H(22) H(7) 2.947 2_445
H(22) H(9) 2.380 1_655
H(22) H(16) 3.275 2_455
H(22) H(2) 2.576 2_445
H(23) Cl(1) 3.151 2_345
H(23) C(8) 3.284 2_345
H(23) C(1) 3.336 2_445
H(23) H(9) 3.172 2_345
H(23) H(10) 2.848 2_345
H(23) H(16) 3.468 2_455
H(23) H(17) 3.454 2_455
H(23) H(1) 3.589 2_445
H(23) H(2) 2.442 2_445
H(23) H(24) 3.084 2_445
H(24) C(17) 3.484 2_455
H(24) H(9) 2.973 1_655
H(24) H(16) 3.049 2_455
H(24) H(17) 3.036 2_455
H(24) H(2) 3.454 2_445
H(24) H(23) 3.084 2_455
H(5) O(1) 2.735 2_354
H(11) O(1) 2.699 2_354
H(11) C(12) 3.576 2_254
H(11) H(13) 2.838 2_254
H(11) H(18) 2.876 2_354
H(11) H(1) 3.572 2_344
H(11) H(4) 2.857 2_344
H(20) O(3) 2.691 1_655
H(20) C(9) 3.054 1_655
H(20) C(6) 3.160 1_655
H(20) C(13) 3.215 1_655
H(20) C(11) 3.560 1_655
H(20) C(10) 3.371 1_655
H(20) C(12) 3.486 1_655
H(20) C(14) 2.975 1_655
H(20) H(9) 3.308 1_655
H(20) H(13) 3.282 2_354
H(20) H(15) 3.370 1_655
H(21) Cl(1) 3.525 1_655
H(21) C(12) 3.134 2_354
H(21) H(9) 3.133 1_655
H(21) H(12) 3.575 2_354
H(21) H(13) 2.510 2_354

loop_
_geom_torsion_atom_site_label_1
_geom_torsion_atom_site_label_2
_geom_torsion_atom_site_label_3
_geom_torsion_atom_site_label_4
_geom_torsion
C(16) O(2) C(15) O(1) 6.3(3)
C(16) O(2) C(15) C(5) -170.95(18)
C(15) O(2) C(16) C(18) 60.7(2)
C(15) O(2) C(16) C(19) 177.1(2)
C(15) O(2) C(16) C(17) -64.5(2)
C(6) N(1) C(3) C(4) 22.5(2)
C(6) N(1) C(3) C(2) 166.03(19)
C(6) N(1) C(3) C(1) -121.8(2)
C(3) N(1) C(6) O(3) 173.87(19)
C(3) N(1) C(6) C(5) -6.8(2)
C(6) N(1) C(7) C(8) -73.9(2)
C(7) N(1) C(6) O(3) 4.4(3)
C(7) N(1) C(6) C(5) -176.23(18)
C(3) N(1) C(7) C(8) 118.1(2)
C(7) N(1) C(3) C(4) -168.7(2)
C(7) N(1) C(3) C(2) -25.2(3)
C(7) N(1) C(3) C(1) 46.9(3)
C(9) C(5) C(6) O(3) 43.3(2)
C(9) C(5) C(6) N(1) -136.01(17)
C(6) C(5) C(9) C(10) 111.1(2)
C(6) C(5) C(9) C(14) -66.4(2)
C(9) C(5) C(4) C(3) 143.7(2)
C(4) C(5) C(9) C(10) -4.5(3)
C(4) C(5) C(9) C(14) 178.0(2)
C(9) C(5) C(15) O(2) -147.47(19)
C(9) C(5) C(15) O(1) 35.2(3)
C(15) C(5) C(9) C(10) -127.2(2)
C(15) C(5) C(9) C(14) 55.2(2)
C(6) C(5) C(4) C(3) 23.8(2)
C(4) C(5) C(6) O(3) 168.01(19)
C(4) C(5) C(6) N(1) -11.3(2)
C(6) C(5) C(15) O(2) -26.0(2)
C(6) C(5) C(15) O(1) 156.6(2)
C(15) C(5) C(6) O(3) -78.2(2)
C(15) C(5) C(6) N(1) 102.4(2)
C(4) C(5) C(15) O(2) 84.3(2)
C(4) C(5) C(15) O(1) -93.0(2)
C(15) C(5) C(4) C(3) -92.1(2)
C(5) C(9) C(10) C(11) -175.3(2)
C(5) C(9) C(14) C(13) 176.4(2)
C(10) C(9) C(14) C(13) -1.3(4)
C(14) C(9) C(10) C(11) 2.2(3)
C(12) C(13) C(14) C(9) -1.0(4)
C(14) C(13) C(12) C(11) 2.2(4)
C(5) C(4) C(3) N(1) -28.2(2)
C(5) C(4) C(3) C(2) -171.8(2)
C(5) C(4) C(3) C(1) 114.8(2)
N(1) C(3) C(2) C(1) 109.4(2)
N(1) C(3) C(1) C(2) -112.0(2)
C(4) C(3) C(2) C(1) -113.3(2)
C(4) C(3) C(1) C(2) 110.6(2)
C(10) C(11) C(12) C(13) -1.2(4)
C(12) C(11) C(10) C(9) -1.0(4)
Cl(1) C(8) C(7) N(1) -60.9(2)
